data_4130277
loop_
_publ_author_name
'Licsandru, Erol'
'Kocsis, Istvan'
'Shen, Yue-Xiao'
'Murail, Samuel'
'Legrand, Yves-Marie'
'van der Lee, Arie'
'Tsai, Daniel'
'Baaden, Marc'
'Kumar, Manish'
'Barboiu, Mihail'

_publ_section_title
;
 Salt-Excluding Artificial Water Channels Exhibiting Enhanced Dipolar
 Water and Proton Translocation.
;
_journal_issue 16
_journal_name_full 'Journal of the American Chemical Society'
_journal_page_first 5403
_journal_page_last 5409
_journal_paper_doi 10.1021/jacs.6b01811
_journal_volume 138
_journal_year 2016
_chemical_formula_moiety 'C8.73 H16.73 N2.91 O1.09'
_chemical_formula_sum 'C8.73 H16.73 N2.91 O1.09'
_chemical_formula_weight 179.88
_space_group_IT_number 14
_space_group_name_Hall '-P 2ybc'
_space_group_name_H-M_alt 'P 1 21/c 1'
_symmetry_cell_setting monoclinic
_symmetry_space_group_name_H-M 'P 1 21/c 1'
_atom_sites_solution_hydrogens geom
_atom_sites_solution_primary direct
_cell_angle_alpha 90
_cell_angle_beta 113.395(15)
_cell_angle_gamma 90
_cell_formula_units_Z 11
_cell_length_a 27.684(4)
_cell_length_b 4.5906(4)
_cell_length_c 23.937(3)
_cell_measurement_reflns_used 0
_cell_measurement_temperature 293
_cell_measurement_theta_max 0
_cell_measurement_theta_min 0
_cell_volume 2792.0(7)
_computing_cell_refinement 'USER DEFINED CELL REFINEMENT'
_computing_data_collection 'USER DEFINED DATA COLLECTION'
_computing_data_reduction 'USER DEFINED DATA REDUCTION'
_computing_molecular_graphics 'CAMERON (Watkin et al., 1996)'
_computing_publication_material 'CRYSTALS (Betteridge et al., 2003)'
_computing_structure_refinement 'CRYSTALS (Betteridge et al., 2003)'
_computing_structure_solution 'USER DEFINED STRUCTURE SOLUTION'
_diffrn_ambient_temperature 293
_diffrn_measured_fraction_theta_full 0.997
_diffrn_measured_fraction_theta_max 0.966
_diffrn_measurement_device Unknown
_diffrn_measurement_device_type Serial
_diffrn_measurement_method \w/2\q
_diffrn_radiation_monochromator graphite
_diffrn_radiation_type 'Cu K\a'
_diffrn_radiation_wavelength 1.54180
_diffrn_reflns_av_R_equivalents 0.000
_diffrn_reflns_limit_h_max 30
_diffrn_reflns_limit_h_min -31
_diffrn_reflns_limit_k_max 5
_diffrn_reflns_limit_k_min -5
_diffrn_reflns_limit_l_max 27
_diffrn_reflns_limit_l_min -27
_diffrn_reflns_number 15224
_diffrn_reflns_theta_full 41.301
_diffrn_reflns_theta_max 62.578
_diffrn_reflns_theta_min 4.024
_diffrn_standards_number 0
_exptl_absorpt_coefficient_mu 0.642
_exptl_absorpt_correction_T_max 1.0000
_exptl_absorpt_correction_T_min 1.0000
_exptl_absorpt_correction_type none
_exptl_crystal_density_diffrn 1.177
_exptl_crystal_density_method 'not measured'
_exptl_crystal_F_000 1080
_refine_diff_density_max 0.53
_refine_diff_density_min -0.45
_refine_ls_extinction_method None
_refine_ls_goodness_of_fit_ref 0.9258
_refine_ls_hydrogen_treatment mixed
_refine_ls_matrix_type full
_refine_ls_number_parameters 316
_refine_ls_number_reflns 2861
_refine_ls_number_restraints 0
_refine_ls_R_factor_all 0.1019
_refine_ls_R_factor_gt 0.0713
_refine_ls_shift/su_max 0.000188
_refine_ls_structure_factor_coef Fsqd
_refine_ls_weighting_details
;
 Method= Modified Sheldrick 
 w=1/[\s^2^(F^2^) + ( 0.14P)^2^ + 3.48P] 
 ,where P=(max(Fo^2^,0) + 2Fc^2^)/3 
;
_refine_ls_weighting_scheme calc
_refine_ls_wR_factor_all 0.2020
_refine_ls_wR_factor_gt 0.1849
_refine_ls_wR_factor_ref 0.1849
_reflns_limit_h_max 28
_reflns_limit_h_min -31
_reflns_limit_k_max 5
_reflns_limit_k_min 0
_reflns_limit_l_max 26
_reflns_limit_l_min 0
_reflns_number_gt 2861
_reflns_number_total 4321
_reflns_threshold_expression I>2.0\s(I)
_oxford_diffrn_Wilson_B_factor 3.26
_oxford_diffrn_Wilson_scale 0.87
_oxford_refine_ls_r_factor_ref 0.0713
_oxford_refine_ls_scale 1.563(19)
_oxford_reflns_number_all 4321
_oxford_reflns_threshold_expression_ref I>2.0\s(I)
_cod_data_source_file ja6b01811_si_003.cif
_cod_data_source_block 1
_cod_original_cell_volume 2792.1(7)
_cod_original_sg_symbol_H-M 'P 21/c '
_cod_database_code 4130277

loop_
_symmetry_equiv_pos_as_xyz
x,y,z
-x,-y,-z
x,-y+1/2,z+1/2
-x,y+1/2,-z+1/2

loop_
_atom_site_label
_atom_site_type_symbol
_atom_site_fract_x
_atom_site_fract_y
_atom_site_fract_z
_atom_site_U_iso_or_equiv
_atom_site_occupancy
_atom_site_adp_type
_atom_site_refinement_flags_posn
O1 O 0.47429(11) 0.3894(7) 0.72251(12) 0.0461 1.0000 Uani .
O2 O 0.24131(12) 0.1735(6) 0.42513(14) 0.0497 1.0000 Uani .
C3 C 0.24072(15) 0.4403(9) 0.42523(18) 0.0357 1.0000 Uani .
N4 N 0.21244(13) 0.5953(8) 0.44992(15) 0.0408 1.0000 Uani .
C5 C 0.18407(16) 0.4422(9) 0.48097(19) 0.0407 1.0000 Uani .
C6 C 0.15180(16) 0.6470(9) 0.5018(2) 0.0407 1.0000 Uani .
C7 C 0.12249(17) 0.4839(9) 0.5340(2) 0.0425 1.0000 Uani .
C8 C 0.08632(17) 0.6714(10) 0.5528(2) 0.0451 1.0000 Uani .
C9 C 0.05604(18) 0.5023(11) 0.5826(2) 0.0498 1.0000 Uani .
C10 C 0.0206(2) 0.6900(12) 0.6022(2) 0.0637 1.0000 Uani .
N11 N 0.26873(14) 0.6010(8) 0.40041(15) 0.0428 1.0000 Uani .
C12 C 0.29923(16) 0.4511(9) 0.37180(19) 0.0392 1.0000 Uani .
C13 C 0.33704(17) 0.6537(10) 0.3588(2) 0.0446 1.0000 Uani .
C14 C 0.37322(16) 0.4854(9) 0.33851(18) 0.0377 1.0000 Uani .
N15 N 0.41224(13) 0.3115(8) 0.37896(15) 0.0433 1.0000 Uani .
C16 C 0.43568(17) 0.1904(11) 0.34663(19) 0.0474 1.0000 Uani .
N17 N 0.41491(14) 0.2728(9) 0.28885(15) 0.0462 1.0000 Uani .
C18 C 0.37552(18) 0.4617(11) 0.28354(19) 0.0487 1.0000 Uani .
O19 O 0.26980(11) 0.1056(6) 0.63372(13) 0.0443 1.0000 Uani .
C20 C 0.27297(15) -0.1618(9) 0.63827(17) 0.0355 1.0000 Uani .
N21 N 0.24951(14) -0.3142(7) 0.66942(15) 0.0407 1.0000 Uani .
C22 C 0.21749(17) -0.1575(9) 0.69558(19) 0.0424 1.0000 Uani .
C23 C 0.19199(17) -0.3630(9) 0.7254(2) 0.0426 1.0000 Uani .
C24 C 0.15703(17) -0.2015(10) 0.7503(2) 0.0446 1.0000 Uani .
C25 C 0.12763(18) -0.4000(10) 0.7772(2) 0.0479 1.0000 Uani .
C26 C 0.09231(19) -0.2323(11) 0.8011(2) 0.0546 1.0000 Uani .
C27 C 0.0605(2) -0.4293(13) 0.8246(3) 0.0686 1.0000 Uani .
N28 N 0.30082(14) -0.3248(7) 0.61471(16) 0.0430 1.0000 Uani .
C29 C 0.32636(16) -0.1925(9) 0.57816(18) 0.0409 1.0000 Uani .
C30 C 0.37838(15) -0.0449(10) 0.61642(18) 0.0397 1.0000 Uani .
C31 C 0.40300(15) 0.0916(9) 0.57720(17) 0.0371 1.0000 Uani .
N32 N 0.44658(13) 0.2690(9) 0.60107(14) 0.0446 1.0000 Uani .
C33 C 0.45727(16) 0.3458(11) 0.55423(18) 0.0466 1.0000 Uani .
N34 N 0.42389(13) 0.2326(9) 0.50236(15) 0.0464 1.0000 Uani .
C35 C 0.38880(18) 0.0715(11) 0.51656(19) 0.0494 1.0000 Uani .
H45 H 0.2747 0.3664 0.3335 0.0500 1.0000 Uiso R
H47 H 0.2646 0.8500 0.3967 0.0500 1.0000 Uiso R
H49 H 0.2147 0.8431 0.4478 0.0500 1.0000 Uiso R
H48 H 0.4254 0.2754 0.4609 0.0500 1.0000 Uiso R
H50 H 0.1902 -0.0512 0.6644 0.0500 1.0000 Uiso R
H46 H 0.2392 -0.0177 0.7248 0.0500 1.0000 Uiso R
H10 H 0.4032 -0.1950 0.6423 0.0500 1.0000 Uiso R
H11 H 0.1310 -0.0925 0.7174 0.0500 1.0000 Uiso R
H13 H 0.1712 -0.5055 0.6955 0.0500 1.0000 Uiso R
H14 H 0.1265 0.7474 0.4668 0.0500 1.0000 Uiso R
H15 H 0.1068 0.8221 0.5802 0.0500 1.0000 Uiso R
H16 H 0.3608 -0.0299 0.4894 0.0500 1.0000 Uiso R
H17 H 0.2486 -0.5503 0.6685 0.0500 1.0000 Uiso R
H18 H 0.4255 0.2416 0.2514 0.0500 1.0000 Uiso R
H20 H 0.1014 0.3296 0.5073 0.0500 1.0000 Uiso R
H22 H 0.2971 -0.5659 0.6090 0.0500 1.0000 Uiso R
H23 H 0.1483 0.3947 0.5703 0.0500 1.0000 Uiso R
H24 H 0.0614 0.7656 0.5171 0.0500 1.0000 Uiso R
H28 H 0.2192 -0.4654 0.7579 0.0500 1.0000 Uiso R
H29 H 0.0350 0.3543 0.5545 0.0500 1.0000 Uiso R
H30 H 0.1610 0.2984 0.4536 0.0500 1.0000 Uiso R
H31 H 0.1745 0.7917 0.5287 0.0500 1.0000 Uiso R
H33 H 0.3592 0.7554 0.3967 0.0500 1.0000 Uiso R
H34 H 0.3743 0.1040 0.6436 0.0500 1.0000 Uiso R
H35 H 0.2090 0.3401 0.5155 0.0500 1.0000 Uiso R
H37 H 0.3536 0.5492 0.2482 0.0500 1.0000 Uiso R
H38 H 0.1062 -0.5352 0.7459 0.0500 1.0000 Uiso R
H39 H 0.3170 0.7947 0.3273 0.0500 1.0000 Uiso R
H40 H 0.0679 -0.1158 0.7683 0.0500 1.0000 Uiso R
H41 H 0.0815 0.4052 0.6186 0.0500 1.0000 Uiso R
H42 H 0.3183 0.2922 0.3977 0.0500 1.0000 Uiso R
H43 H 0.1781 -0.0658 0.7809 0.0500 1.0000 Uiso R
H44 H 0.0375 -0.5503 0.7927 0.0500 1.0000 Uiso R
H82 H 0.0414 0.8401 0.6297 0.0500 1.0000 Uiso R
H3 H 0.1530 -0.5109 0.8099 0.0500 1.0000 Uiso R
H4 H 0.0402 -0.3125 0.8411 0.0500 1.0000 Uiso R
H6 H 0.0041 0.5720 0.6231 0.0500 1.0000 Uiso R
H7 H 0.1135 -0.1026 0.8331 0.0500 1.0000 Uiso R
H8 H 0.4640 0.0665 0.3629 0.0500 1.0000 Uiso R
H9 H -0.0058 0.7798 0.5671 0.0500 1.0000 Uiso R
H12 H 0.0844 -0.5517 0.8564 0.0500 1.0000 Uiso R
H19 H 0.4845 0.4687 0.5571 0.0500 1.0000 Uiso R
H83 H 0.4692 0.3793 0.6851 0.0598 1.0000 Uiso R
H82 H 0.4557 0.3403 0.7426 0.0598 1.0000 Uiso .
H5 H 0.3326 -0.3386 0.5537 0.0510 1.0000 Uiso R
H84 H 0.3029 -0.0469 0.5522 0.0510 1.0000 Uiso .

loop_
_atom_site_aniso_label
_atom_site_aniso_U_11
_atom_site_aniso_U_22
_atom_site_aniso_U_33
_atom_site_aniso_U_23
_atom_site_aniso_U_13
_atom_site_aniso_U_12
O1 0.0446(17) 0.065(2) 0.0326(15) 0.0040(14) 0.0188(12) -0.0052(15)
O2 0.058(2) 0.0278(17) 0.075(2) -0.0034(14) 0.0383(17) -0.0014(14)
C3 0.031(2) 0.030(2) 0.044(2) -0.0038(18) 0.0138(18) -0.0024(18)
N4 0.041(2) 0.0329(18) 0.055(2) -0.0018(16) 0.0266(17) -0.0019(16)
C5 0.037(2) 0.034(2) 0.053(2) 0.0032(19) 0.021(2) -0.0023(18)
C6 0.036(2) 0.033(2) 0.054(2) 0.0019(19) 0.0187(19) 0.0001(18)
C7 0.040(2) 0.036(2) 0.055(3) 0.001(2) 0.022(2) -0.0015(19)
C8 0.036(2) 0.045(3) 0.053(3) -0.001(2) 0.017(2) -0.004(2)
C9 0.039(2) 0.054(3) 0.059(3) 0.000(2) 0.022(2) -0.001(2)
C10 0.052(3) 0.077(4) 0.073(3) 0.000(3) 0.036(3) -0.005(3)
N11 0.048(2) 0.0353(19) 0.054(2) 0.0019(17) 0.0294(18) 0.0026(17)
C12 0.037(2) 0.033(2) 0.050(2) -0.0075(19) 0.020(2) 0.0000(18)
C13 0.048(3) 0.042(3) 0.049(2) -0.004(2) 0.025(2) -0.002(2)
C14 0.033(2) 0.041(2) 0.039(2) -0.0036(18) 0.0139(18) -0.0036(18)
N15 0.038(2) 0.055(2) 0.0377(18) -0.0019(17) 0.0161(16) -0.0035(17)
C16 0.036(2) 0.060(3) 0.045(3) 0.001(2) 0.016(2) 0.001(2)
N17 0.042(2) 0.060(2) 0.040(2) -0.0005(18) 0.0196(16) 0.0032(19)
C18 0.040(3) 0.065(3) 0.038(2) 0.007(2) 0.0117(19) 0.006(2)
O19 0.0488(18) 0.0287(16) 0.0577(18) 0.0028(14) 0.0239(15) -0.0032(13)
C20 0.031(2) 0.031(2) 0.038(2) -0.0003(18) 0.0067(18) -0.0055(18)
N21 0.046(2) 0.0302(19) 0.051(2) 0.0012(16) 0.0239(17) -0.0028(16)
C22 0.040(2) 0.039(3) 0.047(2) -0.0007(19) 0.0165(19) 0.0001(19)
C23 0.040(2) 0.038(2) 0.051(2) 0.005(2) 0.020(2) 0.0003(19)
C24 0.039(2) 0.043(3) 0.052(2) 0.004(2) 0.018(2) 0.002(2)
C25 0.045(3) 0.047(3) 0.054(3) 0.000(2) 0.021(2) 0.000(2)
C26 0.049(3) 0.057(3) 0.065(3) -0.002(3) 0.030(2) 0.003(2)
C27 0.064(3) 0.071(4) 0.087(4) -0.002(3) 0.048(3) -0.001(3)
N28 0.050(2) 0.031(2) 0.055(2) -0.0014(16) 0.0281(18) -0.0041(16)
C29 0.044(2) 0.040(2) 0.041(2) 0.0009(19) 0.0181(19) -0.0041(19)
C30 0.032(2) 0.046(3) 0.038(2) 0.0037(19) 0.0108(17) 0.0008(19)
C31 0.032(2) 0.040(2) 0.036(2) 0.0000(19) 0.0104(17) 0.0012(18)
N32 0.036(2) 0.064(2) 0.0297(17) 0.0024(17) 0.0080(15) -0.0093(18)
C33 0.032(2) 0.065(3) 0.038(2) 0.005(2) 0.0095(19) -0.010(2)
N34 0.040(2) 0.068(3) 0.0336(19) 0.0000(18) 0.0167(16) -0.0078(19)
C35 0.048(3) 0.059(3) 0.040(2) -0.004(2) 0.017(2) -0.013(2)

loop_
_atom_type_symbol
_atom_type_scat_dispersion_real
_atom_type_scat_dispersion_imag
_atom_type_scat_Cromer_Mann_a1
_atom_type_scat_Cromer_Mann_b1
_atom_type_scat_Cromer_Mann_a2
_atom_type_scat_Cromer_Mann_b2
_atom_type_scat_Cromer_Mann_a3
_atom_type_scat_Cromer_Mann_b3
_atom_type_scat_Cromer_Mann_a4
_atom_type_scat_Cromer_Mann_b4
_atom_type_scat_Cromer_Mann_c
_atom_type_scat_source
C 0.0181 0.0091 2.3100 20.8439 1.0200 10.2075 1.5886 0.5687 0.8650 51.6512 0.2156 'International Tables Vol C 4.2.6.8 and 6.1.1.4'
H 0.0000 0.0000 0.4930 10.5109 0.3229 26.1257 0.1402 3.1424 0.0408 57.7998 0.0030 'International Tables Vol C 4.2.6.8 and 6.1.1.4'
O 0.0492 0.0322 3.0485 13.2771 2.2868 5.7011 1.5463 0.3239 0.8670 32.9089 0.2508 'International Tables Vol C 4.2.6.8 and 6.1.1.4'
N 0.0311 0.0180 12.2126 0.0057 3.1322 9.8933 2.0125 28.9975 1.1663 0.5826 -11.5290 'International Tables Vol C 4.2.6.8 and 6.1.1.4'

loop_
_geom_angle_atom_site_label_1
_geom_angle_atom_site_label_2
_geom_angle_atom_site_label_3
_geom_angle
_geom_angle_publ_flag
H83 O1 H82 133.4 no
O2 C3 N4 122.4(4) yes
O2 C3 N11 121.9(4) yes
N4 C3 N11 115.6(4) yes
C3 N4 C5 119.4(4) yes
C3 N4 H49 116.8 no
C5 N4 H49 123.6 no
N4 C5 C6 112.2(3) yes
N4 C5 H30 109.0 no
C6 C5 H30 109.3 no
N4 C5 H35 108.9 no
C6 C5 H35 109.7 no
H30 C5 H35 107.7 no
C5 C6 C7 111.5(3) yes
C5 C6 H14 109.2 no
C7 C6 H14 108.9 no
C5 C6 H31 109.5 no
C7 C6 H31 109.9 no
H14 C6 H31 107.8 no
C6 C7 C8 114.7(4) yes
C6 C7 H20 109.0 no
C8 C7 H20 108.2 no
C6 C7 H23 108.1 no
C8 C7 H23 108.2 no
H20 C7 H23 108.4 no
C7 C8 C9 113.7(4) yes
C7 C8 H15 109.2 no
C9 C8 H15 109.4 no
C7 C8 H24 108.5 no
C9 C8 H24 108.3 no
H15 C8 H24 107.6 no
C8 C9 C10 113.8(4) yes
C8 C9 H29 108.9 no
C10 C9 H29 109.3 no
C8 C9 H41 108.0 no
C10 C9 H41 108.3 no
H29 C9 H41 108.4 no
C9 C10 H82 109.3 no
C9 C10 H6 109.8 no
H82 C10 H6 109.0 no
C9 C10 H9 109.5 no
H82 C10 H9 109.2 no
H6 C10 H9 110.0 no
C3 N11 C12 119.1(3) yes
C3 N11 H47 121.0 no
C12 N11 H47 119.5 no
N11 C12 C13 112.4(3) yes
N11 C12 H45 108.2 no
C13 C12 H45 109.2 no
N11 C12 H42 109.1 no
C13 C12 H42 110.3 no
H45 C12 H42 107.4 no
C12 C13 C14 110.8(4) yes
C12 C13 H33 109.2 no
C14 C13 H33 106.9 no
C12 C13 H39 109.6 no
C14 C13 H39 109.7 no
H33 C13 H39 110.5 no
C13 C14 N15 120.7(3) yes
C13 C14 C18 131.2(4) yes
N15 C14 C18 108.1(4) yes
C14 N15 C16 105.3(3) yes
N15 C16 N17 112.5(4) yes
N15 C16 H8 123.3 no
N17 C16 H8 124.1 no
C16 N17 C18 106.2(4) yes
C16 N17 H18 134.0 no
C18 N17 H18 119.3 no
N17 C18 C14 107.9(4) yes
N17 C18 H37 125.4 no
C14 C18 H37 126.6 no
O19 C20 N21 121.8(4) yes
O19 C20 N28 123.2(4) yes
N21 C20 N28 114.9(3) yes
C20 N21 C22 119.0(3) yes
C20 N21 H17 121.0 no
C22 N21 H17 119.1 no
N21 C22 C23 111.7(3) yes
N21 C22 H50 109.9 no
C23 C22 H50 108.3 no
N21 C22 H46 109.2 no
C23 C22 H46 110.2 no
H50 C22 H46 107.4 no
C22 C23 C24 111.7(4) yes
C22 C23 H13 108.9 no
C24 C23 H13 109.5 no
C22 C23 H28 108.9 no
C24 C23 H28 109.6 no
H13 C23 H28 108.2 no
C23 C24 C25 113.9(4) yes
C23 C24 H11 108.4 no
C25 C24 H11 107.6 no
C23 C24 H43 109.2 no
C25 C24 H43 109.2 no
H11 C24 H43 108.4 no
C24 C25 C26 112.7(4) yes
C24 C25 H38 108.7 no
C26 C25 H38 109.0 no
C24 C25 H3 108.7 no
C26 C25 H3 109.4 no
H38 C25 H3 108.2 no
C25 C26 C27 113.1(4) yes
C25 C26 H40 108.7 no
C27 C26 H40 108.0 no
C25 C26 H7 109.3 no
C27 C26 H7 109.5 no
H40 C26 H7 108.2 no
C26 C27 H44 110.4 no
C26 C27 H4 109.8 no
H44 C27 H4 109.8 no
C26 C27 H12 108.9 no
H44 C27 H12 108.8 no
H4 C27 H12 109.2 no
C20 N28 C29 120.9(3) yes
C20 N28 H22 124.2 no
C29 N28 H22 112.5 no
N28 C29 C30 113.1(3) yes
N28 C29 H5 109.0 no
C30 C29 H5 108.9 no
N28 C29 H84 108.2 no
C30 C29 H84 108.1 no
H5 C29 H84 109.4 no
C29 C30 C31 111.4(3) yes
C29 C30 H10 108.6 no
C31 C30 H10 107.9 no
C29 C30 H34 112.3 no
C31 C30 H34 108.9 no
H10 C30 H34 107.5 no
C30 C31 N32 121.9(3) yes
C30 C31 C35 129.4(4) yes
N32 C31 C35 108.7(4) yes
C31 N32 C33 105.1(3) yes
N32 C33 N34 112.6(4) yes
N32 C33 H19 123.6 no
N34 C33 H19 123.8 no
C33 N34 C35 106.2(3) yes
C33 N34 H48 123.3 no
C35 N34 H48 130.4 no
N34 C35 C31 107.4(4) yes
N34 C35 H16 125.6 no
C31 C35 H16 127.0 no

loop_
_geom_bond_atom_site_label_1
_geom_bond_atom_site_label_2
_geom_bond_distance
_geom_bond_publ_flag
O1 H83 0.850 no
O1 H82 0.862 no
O2 C3 1.225(5) yes
C3 N4 1.355(5) yes
C3 N11 1.365(5) yes
N4 C5 1.458(5) yes
N4 H49 1.142 no
C5 C6 1.512(6) yes
C5 H30 0.970 no
C5 H35 0.962 no
C6 C7 1.520(6) yes
C6 H14 0.970 no
C6 H31 0.964 no
C7 C8 1.517(6) yes
C7 H20 0.977 no
C7 H23 0.969 no
C8 C9 1.513(6) yes
C8 H15 0.968 no
C8 H24 0.962 no
C9 C10 1.514(7) yes
C9 H29 0.970 no
C9 H41 0.979 no
C10 H82 0.968 no
C10 H6 0.965 no
C10 H9 0.961 no
N11 C12 1.454(5) yes
N11 H47 1.149 no
C12 C13 1.521(6) yes
C12 H45 0.979 no
C12 H42 0.967 no
C13 C14 1.492(6) yes
C13 H33 0.987 no
C13 H39 0.982 no
C14 N15 1.382(5) yes
C14 C18 1.347(6) yes
N15 C16 1.314(5) yes
C16 N17 1.325(5) yes
C16 H8 0.920 no
N17 C18 1.359(6) yes
N17 H18 1.058 no
C18 H37 0.915 no
O19 C20 1.232(5) yes
C20 N21 1.361(5) yes
C20 N28 1.348(5) yes
N21 C22 1.462(5) yes
N21 H17 1.084 no
C22 C23 1.516(6) yes
C22 H50 0.958 no
C22 H46 0.964 no
C23 C24 1.518(6) yes
C23 H13 0.972 no
C23 H28 0.964 no
C24 C25 1.523(6) yes
C24 H11 0.971 no
C24 H43 0.962 no
C25 C26 1.523(6) yes
C25 H38 0.973 no
C25 H3 0.963 no
C26 C27 1.518(7) yes
C26 H40 0.969 no
C26 H7 0.963 no
C27 H44 0.955 no
C27 H4 0.969 no
C27 H12 0.964 no
N28 C29 1.458(5) yes
N28 H22 1.115 no
C29 C30 1.525(6) yes
C29 H5 0.950 no
C29 H84 0.966 no
C30 C31 1.499(6) yes
C30 H10 0.996 no
C30 H34 0.980 no
C31 N32 1.378(5) yes
C31 C35 1.348(6) yes
N32 C33 1.316(5) yes
C33 N34 1.324(5) yes
C33 H19 0.921 no
N34 C35 1.367(6) yes
N34 H48 1.029 no
C35 H16 0.917 no

loop_
_geom_hbond_atom_site_label_D
_geom_hbond_atom_site_label_H
_geom_hbond_atom_site_label_A
_geom_hbond_site_symmetry_A
_geom_hbond_angle_DHA
_geom_hbond_distance_DH
_geom_hbond_distance_HA
_geom_hbond_distance_DA
_geom_hbond_publ_flag
N11 H47 O2 1_565 144 1.15 1.85 2.862(7) yes
N4 H49 O2 1_565 150 1.14 1.86 2.901(7) yes
N34 H48 N15 . 166 1.03 1.85 2.864(7) yes
N21 H17 O19 1_545 143 1.08 1.98 2.919(7) yes
N17 H18 O1 3_554 148 1.06 1.84 2.802(7) yes
N28 H22 O19 1_545 142 1.12 1.88 2.845(7) yes
O1 H83 N32 . 165 0.85 1.92 2.752(7) yes
O1 H82 N17 3_555 179 0.86 1.94 2.802(7) yes
